data_4079939
loop_
_publ_author_name
'Dumke, A. Carolin'
'Pape, Tania'
'K\"osters, Jutta'
'Feldmann, Kai-Oliver'
'Schulte to Brinke, Christian'
'Hahn, F. Ekkehardt'

_publ_section_title
;
 Metal-Template-Controlled Stabilization of \b-Functionalized Isocyanides
;
_journal_issue 1
_journal_name_full Organometallics
_journal_page_first 289
_journal_paper_doi 10.1021/om301067v
_journal_volume 32
_journal_year 2013
_chemical_formula_sum 'C36 H30 N2 O3 P2 W'
_chemical_formula_weight 784.41
_chemical_name_systematic
; 
 ? 
;
_space_group_IT_number 61
_symmetry_cell_setting orthorhombic
_symmetry_space_group_name_Hall '-P 2ac 2ab'
_symmetry_space_group_name_H-M 'P b c a'
_atom_sites_solution_hydrogens geom
_atom_sites_solution_primary direct
_atom_sites_solution_secondary difmap
_audit_creation_method SHELXL-97
_cell_angle_alpha 90.00
_cell_angle_beta 90.00
_cell_angle_gamma 90.00
_cell_formula_units_Z 8
_cell_length_a 16.766(3)
_cell_length_b 16.528(3)
_cell_length_c 22.564(5)
_cell_measurement_reflns_used 53791
_cell_measurement_temperature 153(2)
_cell_measurement_theta_max 28.38
_cell_measurement_theta_min 1.525
_cell_volume 6253(2)
_computing_cell_refinement 'STOE X-AREA'
_computing_data_collection 'STOE X-AREA'
_computing_data_reduction 'STOE X-RED'
_computing_structure_refinement 'SHELXL-97 (Sheldrick, 1997)'
_computing_structure_solution 'SHELXS-97 (Sheldrick, 1990)'
_diffrn_ambient_temperature 153(2)
_diffrn_measured_fraction_theta_full 0.987
_diffrn_measured_fraction_theta_max 0.987
_diffrn_measurement_device_type 'STOE IPDS 2'
_diffrn_measurement_method 'rotation method'
_diffrn_radiation_monochromator graphite
_diffrn_radiation_source 'fine-focus sealed tube'
_diffrn_radiation_type MoK\a
_diffrn_radiation_wavelength 0.71073
_diffrn_reflns_av_R_equivalents 0.0688
_diffrn_reflns_av_sigmaI/netI 0.0329
_diffrn_reflns_limit_h_max 22
_diffrn_reflns_limit_h_min -22
_diffrn_reflns_limit_k_max 21
_diffrn_reflns_limit_k_min -21
_diffrn_reflns_limit_l_max 29
_diffrn_reflns_limit_l_min -29
_diffrn_reflns_number 59375
_diffrn_reflns_theta_full 27.95
_diffrn_reflns_theta_max 27.95
_diffrn_reflns_theta_min 1.81
_exptl_absorpt_coefficient_mu 3.837
_exptl_absorpt_correction_T_max 0.8024
_exptl_absorpt_correction_T_min 0.2713
_exptl_absorpt_correction_type numerical
_exptl_absorpt_process_details X-Shape
_exptl_crystal_colour colourless
_exptl_crystal_density_diffrn 1.667
_exptl_crystal_density_method 'not measured'
_exptl_crystal_description plate
_exptl_crystal_F_000 3104
_exptl_crystal_size_max 0.46
_exptl_crystal_size_mid 0.16
_exptl_crystal_size_min 0.06
_refine_diff_density_max 1.308
_refine_diff_density_min -1.463
_refine_diff_density_rms 0.111
_refine_ls_extinction_method none
_refine_ls_goodness_of_fit_ref 0.944
_refine_ls_hydrogen_treatment mixed
_refine_ls_matrix_type full
_refine_ls_number_parameters 405
_refine_ls_number_reflns 7398
_refine_ls_number_restraints 0
_refine_ls_restrained_S_all 0.944
_refine_ls_R_factor_all 0.0493
_refine_ls_R_factor_gt 0.0289
_refine_ls_shift/su_max 0.002
_refine_ls_shift/su_mean 0.000
_refine_ls_structure_factor_coef Fsqd
_refine_ls_weighting_details 'calc w=1/[\s^2^(Fo^2^)+(0.0372P)^2^+0.0000P] where P=(Fo^2^+2Fc^2^)/3'
_refine_ls_weighting_scheme calc
_refine_ls_wR_factor_gt 0.0603
_refine_ls_wR_factor_ref 0.0658
_reflns_number_gt 5348
_reflns_number_total 7398
_reflns_threshold_expression >2sigma(I)
_cod_data_source_file om301067v_si_001.cif
_cod_data_source_block complex-[17]
_cod_original_sg_symbol_H-M Pbca
_cod_database_code 4079939

loop_
_symmetry_equiv_pos_as_xyz
'x, y, z'
'-x+1/2, -y, z+1/2'
'-x, y+1/2, -z+1/2'
'x+1/2, -y+1/2, -z'
'-x, -y, -z'
'x-1/2, y, -z-1/2'
'x, -y-1/2, z-1/2'
'-x-1/2, y-1/2, z'

loop_
_atom_site_label
_atom_site_type_symbol
_atom_site_fract_x
_atom_site_fract_y
_atom_site_fract_z
_atom_site_U_iso_or_equiv
_atom_site_adp_type
_atom_site_occupancy
_atom_site_symmetry_multiplicity
_atom_site_calc_flag
_atom_site_refinement_flags
W W 0.113964(6) 0.999802(9) 0.179782(4) 0.01598(5) Uani 1 1 d .
P1 P 0.16401(5) 0.91262(5) 0.26340(3) 0.01582(15) Uani 1 1 d .
P2 P 0.22742(5) 0.92887(5) 0.13010(3) 0.01564(15) Uani 1 1 d .
O1 O -0.02328(15) 1.07658(18) 0.25642(11) 0.0382(6) Uani 1 1 d .
O2 O 0.05851(18) 1.08451(19) 0.06231(11) 0.0432(7) Uani 1 1 d .
O3 O 0.21255(18) 1.16023(16) 0.19606(12) 0.0390(7) Uani 1 1 d .
N1 N 0.00141(16) 0.84662(19) 0.14162(12) 0.0259(6) Uani 1 1 d .
N2 N -0.0855(2) 0.7687(2) 0.22804(14) 0.0363(8) Uani 1 1 d .
C1 C 0.04142(19) 0.8999(2) 0.15713(14) 0.0209(6) Uani 1 1 d .
C2 C -0.05020(19) 0.7843(2) 0.12541(15) 0.0241(7) Uani 1 1 d .
C3 C -0.0920(2) 0.7449(2) 0.17032(15) 0.0252(7) Uani 1 1 d .
C4 C -0.1448(2) 0.6834(2) 0.15310(16) 0.0333(9) Uani 1 1 d .
H4 H -0.1742 0.6551 0.1825 0.040 Uiso 1 1 calc R
C5 C -0.1547(2) 0.6633(2) 0.09452(16) 0.0354(9) Uani 1 1 d .
H5 H -0.1909 0.6214 0.0840 0.042 Uiso 1 1 calc R
C6 C -0.1127(2) 0.7034(3) 0.05044(16) 0.0338(9) Uani 1 1 d .
H6 H -0.1201 0.6893 0.0100 0.041 Uiso 1 1 calc R
C7 C -0.0602(2) 0.7639(2) 0.06589(16) 0.0302(8) Uani 1 1 d .
H7 H -0.0309 0.7916 0.0361 0.036 Uiso 1 1 calc R
C8 C 0.02588(19) 1.0478(2) 0.22843(13) 0.0217(7) Uani 1 1 d .
C9 C 0.0781(2) 1.0535(2) 0.10533(14) 0.0245(7) Uani 1 1 d .
C10 C 0.1786(2) 1.0990(2) 0.19213(13) 0.0231(7) Uani 1 1 d .
C11 C 0.09107(19) 0.8593(2) 0.30930(13) 0.0170(6) Uani 1 1 d .
C12 C 0.0829(2) 0.7756(2) 0.31018(14) 0.0214(7) Uani 1 1 d .
H12 H 0.1156 0.7431 0.2854 0.026 Uiso 1 1 calc R
C13 C 0.0271(2) 0.7392(2) 0.34727(14) 0.0229(7) Uani 1 1 d .
H13 H 0.0214 0.6820 0.3474 0.027 Uiso 1 1 calc R
C14 C -0.01998(19) 0.7858(2) 0.38383(13) 0.0225(7) Uani 1 1 d .
H14 H -0.0577 0.7607 0.4093 0.027 Uiso 1 1 calc R
C15 C -0.01238(19) 0.8691(2) 0.38360(14) 0.0245(7) Uani 1 1 d .
H15 H -0.0447 0.9012 0.4090 0.029 Uiso 1 1 calc R
C16 C 0.04231(19) 0.9057(2) 0.34632(13) 0.0212(6) Uani 1 1 d .
H16 H 0.0468 0.9630 0.3459 0.025 Uiso 1 1 calc R
C17 C 0.23514(19) 0.9478(2) 0.31958(12) 0.0185(6) Uani 1 1 d .
C18 C 0.2798(2) 1.0172(2) 0.31042(14) 0.0246(7) Uani 1 1 d .
H18 H 0.2702 1.0497 0.2764 0.030 Uiso 1 1 calc R
C19 C 0.3388(2) 1.0396(2) 0.35085(17) 0.0343(8) Uani 1 1 d .
H19 H 0.3691 1.0874 0.3443 0.041 Uiso 1 1 calc R
C20 C 0.3534(2) 0.9929(3) 0.40029(16) 0.0337(8) Uani 1 1 d .
H20 H 0.3945 1.0076 0.4272 0.040 Uiso 1 1 calc R
C21 C 0.3082(2) 0.9250(3) 0.41044(15) 0.0319(8) Uani 1 1 d .
H21 H 0.3169 0.8938 0.4452 0.038 Uiso 1 1 calc R
C22 C 0.2500(2) 0.9015(2) 0.37032(14) 0.0267(7) Uani 1 1 d .
H22 H 0.2200 0.8537 0.3773 0.032 Uiso 1 1 calc R
C23 C 0.22367(19) 0.83133(18) 0.22905(12) 0.0180(6) Uani 1 1 d .
H23A H 0.2526 0.8005 0.2599 0.022 Uiso 1 1 calc R
H23B H 0.1885 0.7936 0.2072 0.022 Uiso 1 1 calc R
C24 C 0.28282(18) 0.8708(2) 0.18654(12) 0.0186(6) Uani 1 1 d .
H24A H 0.3156 0.8287 0.1671 0.022 Uiso 1 1 calc R
H24B H 0.3189 0.9073 0.2087 0.022 Uiso 1 1 calc R
C25 C 0.20060(18) 0.85299(19) 0.07419(12) 0.0175(6) Uani 1 1 d .
C26 C 0.1461(2) 0.8753(2) 0.03061(14) 0.0240(7) Uani 1 1 d .
H26 H 0.1235 0.9280 0.0313 0.029 Uiso 1 1 calc R
C27 C 0.1246(2) 0.8219(2) -0.01365(15) 0.0276(8) Uani 1 1 d .
H27 H 0.0887 0.8385 -0.0438 0.033 Uiso 1 1 calc R
C28 C 0.1554(2) 0.7443(2) -0.01397(15) 0.0301(8) Uani 1 1 d .
H28 H 0.1406 0.7074 -0.0443 0.036 Uiso 1 1 calc R
C29 C 0.2078(2) 0.7206(2) 0.02992(16) 0.0304(8) Uani 1 1 d .
H29 H 0.2281 0.6669 0.0303 0.036 Uiso 1 1 calc R
C30 C 0.2309(2) 0.7753(2) 0.07351(14) 0.0246(7) Uani 1 1 d .
H30 H 0.2679 0.7590 0.1031 0.029 Uiso 1 1 calc R
C31 C 0.30662(18) 0.98660(18) 0.09360(13) 0.0172(6) Uani 1 1 d .
C32 C 0.32057(19) 0.98168(18) 0.03287(14) 0.0209(7) Uani 1 1 d .
H32 H 0.2870 0.9491 0.0088 0.025 Uiso 1 1 calc R
C33 C 0.3832(2) 1.0241(2) 0.00731(17) 0.0281(8) Uani 1 1 d .
H33 H 0.3925 1.0199 -0.0341 0.034 Uiso 1 1 calc R
C34 C 0.43203(19) 1.0724(2) 0.04193(16) 0.0272(7) Uani 1 1 d .
H34 H 0.4753 1.1008 0.0244 0.033 Uiso 1 1 calc R
C35 C 0.4178(2) 1.0793(2) 0.10198(15) 0.0260(7) Uani 1 1 d .
H35 H 0.4509 1.1129 0.1256 0.031 Uiso 1 1 calc R
C36 C 0.35527(19) 1.0372(2) 0.12800(14) 0.0225(7) Uani 1 1 d .
H36 H 0.3454 1.0428 0.1693 0.027 Uiso 1 1 calc R
H2A H -0.103(3) 0.729(3) 0.258(2) 0.052(14) Uiso 1 1 d .
H2B H -0.043(3) 0.797(3) 0.2359(17) 0.034(11) Uiso 1 1 d .

loop_
_atom_site_aniso_label
_atom_site_aniso_U_11
_atom_site_aniso_U_22
_atom_site_aniso_U_33
_atom_site_aniso_U_23
_atom_site_aniso_U_13
_atom_site_aniso_U_12
W 0.01661(7) 0.01227(7) 0.01906(7) 0.00062(5) 0.00135(4) 0.00165(6)
P1 0.0162(3) 0.0127(4) 0.0185(3) -0.0007(3) 0.0026(3) 0.0000(3)
P2 0.0166(3) 0.0133(4) 0.0171(3) -0.0003(3) 0.0012(3) -0.0001(3)
O1 0.0345(14) 0.0430(17) 0.0371(13) 0.0025(13) 0.0124(11) 0.0158(13)
O2 0.0599(19) 0.0394(18) 0.0304(13) 0.0084(12) -0.0046(12) 0.0180(15)
O3 0.0568(18) 0.0192(14) 0.0410(14) -0.0040(11) 0.0073(13) -0.0133(13)
N1 0.0197(14) 0.0246(17) 0.0333(15) -0.0013(12) 0.0016(11) -0.0014(12)
N2 0.0327(18) 0.048(2) 0.0283(16) -0.0075(15) 0.0006(13) -0.0142(17)
C1 0.0181(15) 0.0198(17) 0.0248(15) 0.0026(13) 0.0010(12) 0.0013(13)
C2 0.0171(15) 0.0206(18) 0.0345(17) -0.0043(14) -0.0035(13) -0.0022(13)
C3 0.0220(16) 0.025(2) 0.0283(17) -0.0043(14) 0.0003(13) -0.0003(15)
C4 0.030(2) 0.036(2) 0.0335(18) -0.0059(16) 0.0046(15) -0.0154(17)
C5 0.033(2) 0.034(2) 0.0391(19) -0.0098(16) 0.0001(16) -0.0162(18)
C6 0.031(2) 0.042(2) 0.0288(19) -0.0087(16) -0.0032(14) -0.0060(17)
C7 0.0284(19) 0.031(2) 0.0308(17) 0.0005(15) 0.0030(14) -0.0029(16)
C8 0.0203(16) 0.0211(18) 0.0237(15) 0.0046(12) 0.0053(12) 0.0059(13)
C9 0.0293(18) 0.0217(18) 0.0224(15) 0.0026(13) 0.0017(13) 0.0063(15)
C10 0.0305(18) 0.0216(18) 0.0172(13) -0.0009(12) 0.0067(12) -0.0030(14)
C11 0.0174(14) 0.0169(16) 0.0168(13) 0.0041(11) -0.0011(11) 0.0006(12)
C12 0.0247(16) 0.0186(17) 0.0209(15) 0.0016(12) 0.0019(12) 0.0004(14)
C13 0.0252(17) 0.0167(17) 0.0267(15) 0.0038(13) -0.0015(13) -0.0041(14)
C14 0.0179(15) 0.0272(19) 0.0224(15) 0.0066(13) 0.0021(12) -0.0021(14)
C15 0.0192(16) 0.0263(19) 0.0279(16) 0.0018(13) 0.0033(13) 0.0058(14)
C16 0.0229(16) 0.0160(16) 0.0246(15) -0.0002(12) 0.0020(12) 0.0011(13)
C17 0.0195(15) 0.0160(16) 0.0199(14) -0.0011(11) 0.0019(11) 0.0013(13)
C18 0.0281(17) 0.021(2) 0.0248(15) -0.0018(12) 0.0001(13) -0.0024(14)
C19 0.0300(19) 0.030(2) 0.043(2) -0.0070(16) -0.0015(17) -0.0101(18)
C20 0.0275(17) 0.042(2) 0.0318(16) -0.0129(17) -0.0068(14) 0.0042(18)
C21 0.0302(18) 0.042(2) 0.0233(16) 0.0016(15) -0.0058(13) 0.0031(17)
C22 0.0254(17) 0.0297(19) 0.0249(15) 0.0043(14) -0.0024(13) -0.0012(14)
C23 0.0219(15) 0.0121(15) 0.0200(13) 0.0021(11) 0.0009(12) 0.0029(13)
C24 0.0168(14) 0.0194(17) 0.0198(14) 0.0013(11) 0.0019(11) 0.0033(13)
C25 0.0189(15) 0.0154(16) 0.0181(13) -0.0012(11) 0.0037(11) -0.0027(12)
C26 0.0283(18) 0.0200(17) 0.0237(15) -0.0010(12) -0.0016(13) 0.0025(14)
C27 0.0300(18) 0.030(2) 0.0227(16) -0.0046(14) -0.0021(13) -0.0036(15)
C28 0.0349(19) 0.0273(19) 0.0281(16) -0.0107(14) 0.0054(15) -0.0066(17)
C29 0.035(2) 0.0187(18) 0.0374(19) -0.0090(14) 0.0023(15) -0.0003(15)
C30 0.0258(17) 0.0177(17) 0.0302(17) -0.0020(12) -0.0001(13) 0.0001(14)
C31 0.0163(13) 0.0124(18) 0.0229(14) 0.0023(11) 0.0026(11) 0.0028(11)
C32 0.0218(15) 0.0175(18) 0.0233(15) -0.0002(11) 0.0028(12) 0.0010(11)
C33 0.0268(18) 0.0211(18) 0.036(2) 0.0038(14) 0.0072(14) 0.0030(13)
C34 0.0201(16) 0.0208(18) 0.0408(18) 0.0080(15) 0.0067(14) -0.0008(14)
C35 0.0223(16) 0.0206(18) 0.0352(17) 0.0022(14) -0.0035(13) -0.0037(14)
C36 0.0230(17) 0.0207(17) 0.0238(15) 0.0009(13) -0.0006(13) 0.0008(14)

loop_
_atom_type_symbol
_atom_type_description
_atom_type_scat_dispersion_real
_atom_type_scat_dispersion_imag
_atom_type_scat_source
C C 0.0033 0.0016 'International Tables Vol C Tables 4.2.6.8 and 6.1.1.4'
H H 0.0000 0.0000 'International Tables Vol C Tables 4.2.6.8 and 6.1.1.4'
N N 0.0061 0.0033 'International Tables Vol C Tables 4.2.6.8 and 6.1.1.4'
O O 0.0106 0.0060 'International Tables Vol C Tables 4.2.6.8 and 6.1.1.4'
P P 0.1023 0.0942 'International Tables Vol C Tables 4.2.6.8 and 6.1.1.4'
W W -0.8490 6.8722 'International Tables Vol C Tables 4.2.6.8 and 6.1.1.4'

loop_
_geom_angle_atom_site_label_1
_geom_angle_atom_site_label_2
_geom_angle_atom_site_label_3
_geom_angle
C10 W C9 85.14(14)
C10 W C8 89.91(14)
C9 W C8 93.61(13)
C10 W C1 173.41(12)
C9 W C1 88.29(14)
C8 W C1 91.00(13)
C10 W P2 92.01(10)
C9 W P2 93.48(10)
C8 W P2 172.79(9)
C1 W P2 87.89(9)
C10 W P1 100.70(10)
C9 W P1 170.78(10)
C8 W P1 93.53(9)
C1 W P1 85.76(9)
P2 W P1 79.28(3)
C11 P1 C17 101.31(14)
C11 P1 C23 104.47(14)
C17 P1 C23 99.72(14)
C11 P1 W 118.50(10)
C17 P1 W 123.55(11)
C23 P1 W 106.41(9)
C31 P2 C25 102.98(13)
C31 P2 C24 102.51(14)
C25 P2 C24 104.02(15)
C31 P2 W 120.61(10)
C25 P2 W 116.25(10)
C24 P2 W 108.51(10)
C1 N1 C2 176.5(3)
C3 N2 H2A 116(3)
C3 N2 H2B 114(3)
H2A N2 H2B 117(4)
N1 C1 W 176.4(3)
N1 C2 C3 117.8(3)
N1 C2 C7 120.4(3)
C3 C2 C7 121.7(3)
N2 C3 C2 121.3(3)
N2 C3 C4 121.5(3)
C2 C3 C4 117.0(3)
C5 C4 C3 121.2(3)
C5 C4 H4 119.4
C3 C4 H4 119.4
C4 C5 C6 120.8(3)
C4 C5 H5 119.6
C6 C5 H5 119.6
C7 C6 C5 119.3(3)
C7 C6 H6 120.3
C5 C6 H6 120.3
C6 C7 C2 119.8(3)
C6 C7 H7 120.1
C2 C7 H7 120.1
O1 C8 W 178.5(3)
O2 C9 W 179.1(3)
O3 C10 W 174.5(3)
C12 C11 C16 118.7(3)
C12 C11 P1 123.6(2)
C16 C11 P1 117.8(2)
C11 C12 C13 120.3(3)
C11 C12 H12 119.8
C13 C12 H12 119.8
C14 C13 C12 120.2(3)
C14 C13 H13 119.9
C12 C13 H13 119.9
C13 C14 C15 120.2(3)
C13 C14 H14 119.9
C15 C14 H14 119.9
C14 C15 C16 119.9(3)
C14 C15 H15 120.0
C16 C15 H15 120.0
C15 C16 C11 120.8(3)
C15 C16 H16 119.6
C11 C16 H16 119.6
C18 C17 C22 118.6(3)
C18 C17 P1 120.7(2)
C22 C17 P1 120.5(3)
C17 C18 C19 120.4(3)
C17 C18 H18 119.8
C19 C18 H18 119.8
C20 C19 C18 120.4(4)
C20 C19 H19 119.8
C18 C19 H19 119.8
C21 C20 C19 119.6(3)
C21 C20 H20 120.2
C19 C20 H20 120.2
C20 C21 C22 120.5(3)
C20 C21 H21 119.7
C22 C21 H21 119.7
C21 C22 C17 120.5(3)
C21 C22 H22 119.8
C17 C22 H22 119.8
C24 C23 P1 107.8(2)
C24 C23 H23A 110.2
P1 C23 H23A 110.2
C24 C23 H23B 110.2
P1 C23 H23B 110.2
H23A C23 H23B 108.5
C23 C24 P2 109.2(2)
C23 C24 H24A 109.8
P2 C24 H24A 109.8
C23 C24 H24B 109.8
P2 C24 H24B 109.8
H24A C24 H24B 108.3
C30 C25 C26 118.7(3)
C30 C25 P2 123.6(2)
C26 C25 P2 117.7(2)
C27 C26 C25 120.9(3)
C27 C26 H26 119.6
C25 C26 H26 119.6
C26 C27 C28 119.9(3)
C26 C27 H27 120.0
C28 C27 H27 120.0
C29 C28 C27 119.8(3)
C29 C28 H28 120.1
C27 C28 H28 120.1
C28 C29 C30 120.0(3)
C28 C29 H29 120.0
C30 C29 H29 120.0
C25 C30 C29 120.7(3)
C25 C30 H30 119.7
C29 C30 H30 119.7
C32 C31 C36 118.8(3)
C32 C31 P2 122.3(2)
C36 C31 P2 118.9(2)
C33 C32 C31 120.5(3)
C33 C32 H32 119.8
C31 C32 H32 119.8
C34 C33 C32 120.3(3)
C34 C33 H33 119.9
C32 C33 H33 119.9
C35 C34 C33 119.9(3)
C35 C34 H34 120.1
C33 C34 H34 120.1
C34 C35 C36 120.3(3)
C34 C35 H35 119.8
C36 C35 H35 119.8
C35 C36 C31 120.2(3)
C35 C36 H36 119.9
C31 C36 H36 119.9

loop_
_geom_bond_atom_site_label_1
_geom_bond_atom_site_label_2
_geom_bond_distance
W C10 1.985(3)
W C9 1.993(3)
W C8 2.004(3)
W C1 2.113(3)
W P2 2.4999(8)
W P1 2.5179(8)
P1 C11 1.829(3)
P1 C17 1.835(3)
P1 C23 1.846(3)
P2 C31 1.831(3)
P2 C25 1.835(3)
P2 C24 1.845(3)
O1 C8 1.142(4)
O2 C9 1.146(4)
O3 C10 1.164(4)
N1 C1 1.161(4)
N1 C2 1.394(4)
N2 C3 1.365(4)
N2 H2A 0.98(5)
N2 H2B 0.87(4)
C2 C3 1.394(5)
C2 C7 1.395(5)
C3 C4 1.403(5)
C4 C5 1.373(5)
C4 H4 0.9500
C5 C6 1.388(5)
C5 H5 0.9500
C6 C7 1.376(5)
C6 H6 0.9500
C7 H7 0.9500
C11 C12 1.391(5)
C11 C16 1.397(4)
C12 C13 1.393(5)
C12 H12 0.9500
C13 C14 1.377(5)
C13 H13 0.9500
C14 C15 1.382(5)
C14 H14 0.9500
C15 C16 1.383(4)
C15 H15 0.9500
C16 H16 0.9500
C17 C18 1.384(5)
C17 C22 1.399(4)
C18 C19 1.396(5)
C18 H18 0.9500
C19 C20 1.379(6)
C19 H19 0.9500
C20 C21 1.374(6)
C20 H20 0.9500
C21 C22 1.387(5)
C21 H21 0.9500
C22 H22 0.9500
C23 C24 1.526(4)
C23 H23A 0.9900
C23 H23B 0.9900
C24 H24A 0.9900
C24 H24B 0.9900
C25 C30 1.381(5)
C25 C26 1.392(4)
C26 C27 1.381(5)
C26 H26 0.9500
C27 C28 1.384(5)
C27 H27 0.9500
C28 C29 1.381(5)
C28 H28 0.9500
C29 C30 1.391(5)
C29 H29 0.9500
C30 H30 0.9500
C31 C32 1.392(4)
C31 C36 1.403(5)
C32 C33 1.387(5)
C32 H32 0.9500
C33 C34 1.386(5)
C33 H33 0.9500
C34 C35 1.381(5)
C34 H34 0.9500
C35 C36 1.388(5)
C35 H35 0.9500
C36 H36 0.9500

loop_
_geom_torsion_atom_site_label_1
_geom_torsion_atom_site_label_2
_geom_torsion_atom_site_label_3
_geom_torsion_atom_site_label_4
_geom_torsion
C10 W P1 C11 133.52(15)
C9 W P1 C11 -97.7(7)
C8 W P1 C11 42.94(16)
C1 W P1 C11 -47.80(15)
P2 W P1 C11 -136.45(12)
C10 W P1 C17 4.65(15)
C9 W P1 C17 133.4(7)
C8 W P1 C17 -85.93(15)
C1 W P1 C17 -176.67(15)
P2 W P1 C17 94.68(12)
C10 W P1 C23 -109.33(14)
C9 W P1 C23 19.4(7)
C8 W P1 C23 160.09(14)
C1 W P1 C23 69.34(14)
P2 W P1 C23 -19.30(11)
C10 W P2 C31 -24.76(15)
C9 W P2 C31 60.49(16)
C8 W P2 C31 -130.1(8)
C1 W P2 C31 148.64(14)
P1 W P2 C31 -125.27(12)
C10 W P2 C25 -150.41(14)
C9 W P2 C25 -65.16(15)
C8 W P2 C25 104.2(8)
C1 W P2 C25 22.99(14)
P1 W P2 C25 109.08(11)
C10 W P2 C24 92.85(14)
C9 W P2 C24 178.10(15)
C8 W P2 C24 -12.5(8)
C1 W P2 C24 -93.75(14)
P1 W P2 C24 -7.67(11)
C2 N1 C1 W -117(6)
C10 W C1 N1 12(5)
C9 W C1 N1 17(5)
C8 W C1 N1 110(5)
P2 W C1 N1 -77(5)
P1 W C1 N1 -156(5)
C1 N1 C2 C3 -43(6)
C1 N1 C2 C7 136(6)
N1 C2 C3 N2 2.9(5)
C7 C2 C3 N2 -175.9(4)
N1 C2 C3 C4 178.8(3)
C7 C2 C3 C4 0.0(5)
N2 C3 C4 C5 175.8(4)
C2 C3 C4 C5 -0.1(6)
C3 C4 C5 C6 0.0(7)
C4 C5 C6 C7 0.3(6)
C5 C6 C7 C2 -0.3(6)
N1 C2 C7 C6 -178.6(3)
C3 C2 C7 C6 0.2(6)
C10 W C8 O1 -4(11)
C9 W C8 O1 -89(11)
C1 W C8 O1 -177(100)
P2 W C8 O1 102(11)
P1 W C8 O1 97(11)
C10 W C9 O2 53(20)
C8 W C9 O2 143(20)
C1 W C9 O2 -126(20)
P2 W C9 O2 -38(20)
P1 W C9 O2 -76(20)
C9 W C10 O3 18(3)
C8 W C10 O3 -76(3)
C1 W C10 O3 22(4)
P2 W C10 O3 111(3)
P1 W C10 O3 -169(3)
C17 P1 C11 C12 -108.6(3)
C23 P1 C11 C12 -5.4(3)
W P1 C11 C12 112.8(3)
C17 P1 C11 C16 69.9(3)
C23 P1 C11 C16 173.2(2)
W P1 C11 C16 -68.7(3)
C16 C11 C12 C13 0.1(5)
P1 C11 C12 C13 178.6(2)
C11 C12 C13 C14 -0.7(5)
C12 C13 C14 C15 0.4(5)
C13 C14 C15 C16 0.4(5)
C14 C15 C16 C11 -0.9(5)
C12 C11 C16 C15 0.7(5)
P1 C11 C16 C15 -177.9(2)
C11 P1 C17 C18 -152.0(3)
C23 P1 C17 C18 100.9(3)
W P1 C17 C18 -16.3(3)
C11 P1 C17 C22 33.2(3)
C23 P1 C17 C22 -73.8(3)
W P1 C17 C22 168.9(2)
C22 C17 C18 C19 0.6(5)
P1 C17 C18 C19 -174.2(3)
C17 C18 C19 C20 0.1(6)
C18 C19 C20 C21 -1.6(6)
C19 C20 C21 C22 2.3(6)
C20 C21 C22 C17 -1.5(5)
C18 C17 C22 C21 0.1(5)
P1 C17 C22 C21 175.0(3)
C11 P1 C23 C24 176.3(2)
C17 P1 C23 C24 -79.3(2)
W P1 C23 C24 50.2(2)
P1 C23 C24 P2 -59.1(2)
C31 P2 C24 C23 169.2(2)
C25 P2 C24 C23 -83.8(2)
W P2 C24 C23 40.6(2)
C31 P2 C25 C30 96.3(3)
C24 P2 C25 C30 -10.4(3)
W P2 C25 C30 -129.6(3)
C31 P2 C25 C26 -84.3(3)
C24 P2 C25 C26 169.0(2)
W P2 C25 C26 49.8(3)
C30 C25 C26 C27 -2.1(5)
P2 C25 C26 C27 178.5(3)
C25 C26 C27 C28 2.0(5)
C26 C27 C28 C29 -0.2(5)
C27 C28 C29 C30 -1.5(5)
C26 C25 C30 C29 0.4(5)
P2 C25 C30 C29 179.8(3)
C28 C29 C30 C25 1.4(5)
C25 P2 C31 C32 15.1(3)
C24 P2 C31 C32 122.9(3)
W P2 C31 C32 -116.5(2)
C25 P2 C31 C36 -164.5(2)
C24 P2 C31 C36 -56.7(3)
W P2 C31 C36 63.9(3)
C36 C31 C32 C33 2.1(5)
P2 C31 C32 C33 -177.5(2)
C31 C32 C33 C34 -0.6(5)
C32 C33 C34 C35 -0.8(5)
C33 C34 C35 C36 0.7(5)
C34 C35 C36 C31 0.8(5)
C32 C31 C36 C35 -2.2(5)
P2 C31 C36 C35 177.4(3)
